data_7046539
loop_
_publ_author_name
'Moneo-Corcuera, Andrea'
'Nieto-Castro, David'
'S\'aenz de Pipa\'on, Cristina'
'G\'omez, Ver\'onica'
'Maldonado-Illescas, Pilar'
'Galan-Mascaros, Jose Ramon'

_publ_section_title
;
 Tuning the spin crossover behavior of the polyanion
 [(H<sub>2</sub>O)<sub>6</sub>Fe<sub>3</sub>(\m-L)<sub>6</sub>]<sup>6-</sup>:
 the case of the cesium salt.
;
_journal_issue 34
_journal_name_full 'Dalton transactions (Cambridge, England : 2003)'
_journal_page_first 11895
_journal_page_last 11902
_journal_paper_doi 10.1039/c8dt01339j
_journal_volume 47
_journal_year 2018
_chemical_formula_sum 'C24 H68 Cs6 Fe3 N18 O55 S12'
_chemical_formula_weight 2838.69
_space_group_IT_number 15
_space_group_name_Hall '-C 2yc'
_space_group_name_H-M_alt 'C 1 2/c 1'
_symmetry_cell_setting monoclinic
_symmetry_space_group_name_Hall '-C 2yc'
_symmetry_space_group_name_H-M 'C 1 2/c 1'
_atom_sites_solution_hydrogens mixed
_audit_creation_method SHELXL-2014/7
_audit_update_record
;
2018-06-01 deposited with the CCDC.
2018-06-05 downloaded from the CCDC.
;
_cell_angle_alpha 90
_cell_angle_beta 128.2290(8)
_cell_angle_gamma 90
_cell_formula_units_Z 4
_cell_length_a 34.4273(12)
_cell_length_b 11.4107(4)
_cell_length_c 26.1316(9)
_cell_measurement_reflns_used 9983
_cell_measurement_temperature 100(2)
_cell_measurement_theta_max 27.97
_cell_measurement_theta_min 2.37
_cell_volume 8064.0(5)
_computing_cell_refinement 'Bruker APEX3 v2015.9-0'
_computing_data_collection 'Bruker APEX3 v2015.9-0'
_computing_data_reduction 'Bruker SAINT V8.35A'
_computing_molecular_graphics
;
 SHELXle: C.B. Huebschle, G.M. Sheldrick & B. Dittrich
 J.Appl.Cryst. (2011) 44, 1281-1284.
;
_computing_publication_material 'XCIF, SHELXL-2014/7 (Sheldrick, 2014)'
_computing_structure_refinement 'SHELXL-2014/7 (Sheldrick, 2014)'
_computing_structure_solution 'SHELXT V2014/4 (Sheldrick 2014)'
_diffrn_ambient_temperature 100(2)
_diffrn_detector_area_resol_mean 512
_diffrn_detector_type '4K CCD area detector APEX II'
_diffrn_measured_fraction_theta_full 0.999
_diffrn_measured_fraction_theta_max 0.992
_diffrn_measurement_device_type 'APEX DUO Kappa 4-axis goniometer'
_diffrn_measurement_method
;
 Fullsphere data collection, phi and omega scans
;
_diffrn_measurement_specimen_support 'magnetic support with MicroMount'
_diffrn_radiation_monochromator 'Quazar MX Multilayer Optics'
_diffrn_radiation_type MoK\a
_diffrn_radiation_wavelength 0.71073
_diffrn_reflns_av_R_equivalents 0.0361
_diffrn_reflns_av_unetI/netI 0.0371
_diffrn_reflns_Laue_measured_fraction_full 0.999
_diffrn_reflns_Laue_measured_fraction_max 0.992
_diffrn_reflns_limit_h_max 44
_diffrn_reflns_limit_h_min -45
_diffrn_reflns_limit_k_max 12
_diffrn_reflns_limit_k_min -14
_diffrn_reflns_limit_l_max 34
_diffrn_reflns_limit_l_min -32
_diffrn_reflns_number 38646
_diffrn_reflns_point_group_measured_fraction_full 0.999
_diffrn_reflns_point_group_measured_fraction_max 0.992
_diffrn_reflns_theta_full 25.242
_diffrn_reflns_theta_max 28.010
_diffrn_reflns_theta_min 1.583
_diffrn_source 'Microfocus source E025 IuS'
_diffrn_source_current 0.6
_diffrn_source_power 50
_diffrn_source_size '0.2 mm x 0.2 mm fine focus'
_diffrn_source_type 'Bruker APEX DUO'
_exptl_absorpt_coefficient_mu 3.631
_exptl_absorpt_correction_T_max 0.965
_exptl_absorpt_correction_T_min 0.879
_exptl_absorpt_correction_type multi-scan
_exptl_absorpt_process_details
; 
 SADABS Version 2008/1 Bruker-Nonius
 Blessing, Acta Cryst. (1995) A51 33-38
;
_exptl_crystal_colour colourless
_exptl_crystal_density_diffrn 2.338
_exptl_crystal_description needle
_exptl_crystal_F_000 5512
_exptl_crystal_size_max 0.40
_exptl_crystal_size_mid 0.02
_exptl_crystal_size_min 0.01
_refine_diff_density_max 5.182
_refine_diff_density_min -5.797
_refine_diff_density_rms 0.323
_refine_ls_extinction_method none
_refine_ls_goodness_of_fit_ref 1.028
_refine_ls_hydrogen_treatment noref
_refine_ls_matrix_type full
_refine_ls_number_parameters 585
_refine_ls_number_reflns 9659
_refine_ls_number_restraints 921
_refine_ls_restrained_S_all 1.076
_refine_ls_R_factor_all 0.0850
_refine_ls_R_factor_gt 0.0684
_refine_ls_shift/su_max 0.001
_refine_ls_shift/su_mean 0.000
_refine_ls_structure_factor_coef Fsqd
_refine_ls_weighting_details 'w=1/[\s^2^(Fo^2^)+(0.1164P)^2^+393.9954P] where P=(Fo^2^+2Fc^2^)/3'
_refine_ls_weighting_scheme calc
_refine_ls_wR_factor_gt 0.1989
_refine_ls_wR_factor_ref 0.2144
_reflns_Friedel_coverage 0.000
_reflns_number_gt 7746
_reflns_number_total 9659
_reflns_threshold_expression 'I > 2\s(I)'
_cod_data_source_file c8dt01339j2.cif
_cod_data_source_block mo_v616_0m
_cod_depositor_comments
;
The following automatic conversions were performed:

'_symmetry_cell_setting' value 'Monoclinic' changed to 'monoclinic'
according to
/home/data/users/saulius/crontab/automatic-downloads/rss-feeds/RSC/lib/dictionaries/cif_core.dic
dictionary named 'cif_core.dic' version 2.4.2 from 2011-04-26.

'_exptl_absorpt_correction_type' value 'Multi-scan' changed to
'multi-scan' according to
/home/data/users/saulius/crontab/automatic-downloads/rss-feeds/RSC/lib/dictionaries/cif_core.dic
dictionary named 'cif_core.dic' version 2.4.2 from 2011-04-26.

Automatic conversion script
Id: cif_fix_values 4973 2017-02-22 13:04:09Z antanas 

 Adding full bibliography for 7046539.cif.
;
_cod_original_sg_symbol_H-M C2/c
_cod_database_code 7046539
_shelx_shelxl_version_number 2014/7
_shelx_space_group_comment
;
The symmetry employed for this shelxl refinement is uniquely defined
by the following loop, which should always be used as a source of
symmetry information in preference to the above space-group names.
They are only intended as comments.
;
_shelx_estimated_absorpt_t_min 0.325
_shelx_estimated_absorpt_t_max 0.965

loop_
_space_group_symop_operation_xyz
'x, y, z'
'-x, y, -z+1/2'
'x+1/2, y+1/2, z'
'-x+1/2, y+1/2, -z+1/2'
'-x, -y, -z'
'x, -y, z-1/2'
'-x+1/2, -y+1/2, -z'
'x+1/2, -y+1/2, z-1/2'

loop_
_atom_site_label
_atom_site_type_symbol
_atom_site_fract_x
_atom_site_fract_y
_atom_site_fract_z
_atom_site_U_iso_or_equiv
_atom_site_adp_type
_atom_site_occupancy
_atom_site_site_symmetry_order
_atom_site_calc_flag
_atom_site_refinement_flags_posn
_atom_site_refinement_flags_adp
_atom_site_refinement_flags_occupancy
_atom_site_disorder_assembly
_atom_site_disorder_group
Fe1 Fe 0.69301(4) 0.61178(9) 0.83814(5) 0.0065(2) Uani 1 1 d D U . . .
Fe2 Fe 0.7500 0.7500 1.0000 0.0031(3) Uani 1 2 d S U P . .
S1 S 0.56948(7) 0.71569(18) 0.99265(9) 0.0124(4) Uani 1 1 d . U . . .
S2 S 0.48233(8) 0.62414(19) 0.85983(10) 0.0166(4) Uani 1 1 d . U . . .
S3 S 0.73219(8) 1.14802(17) 0.85457(10) 0.0129(4) Uani 1 1 d . U . . .
S4 S 0.81335(8) 1.23036(18) 0.84946(9) 0.0135(4) Uani 1 1 d . U . . .
S5 S 0.59215(8) 1.10520(18) 0.91819(10) 0.0158(4) Uani 1 1 d . U . . .
S6 S 0.60833(8) 1.36112(17) 0.90675(9) 0.0121(4) Uani 1 1 d . U . . .
N1 N 0.6527(2) 0.6793(5) 0.8708(3) 0.0057(9) Uani 1 1 d . U . . .
N2 N 0.6780(2) 0.7363(5) 0.9299(3) 0.0049(9) Uani 1 1 d . U . . .
N3 N 0.5995(2) 0.7410(5) 0.8843(3) 0.0072(9) Uani 1 1 d . U . . .
N4 N 0.7613(2) 0.8076(5) 0.9392(3) 0.0056(9) Uani 1 1 d . U . . .
N5 N 0.7416(2) 0.7648(6) 0.8782(3) 0.0077(9) Uani 1 1 d . U . . .
N6 N 0.7878(2) 0.9160(6) 0.8974(3) 0.0090(10) Uani 1 1 d . U . . .
N7 N 0.7377(2) 0.9134(5) 1.0094(3) 0.0057(9) Uani 1 1 d . U . . .
N8 N 0.7518(2) 0.9674(5) 1.0657(3) 0.0068(10) Uani 1 1 d . U . . .
N9 N 0.7061(2) 1.0901(5) 0.9849(3) 0.0083(10) Uani 1 1 d . U . . .
O1 O 0.6455(2) 0.6961(5) 0.7490(3) 0.0146(11) Uani 1 1 d D U . . .
H1O1 H 0.6146(10) 0.684(7) 0.719(2) 0.022 Uiso 1 1 d D U . . .
H1O2 H 0.6520(12) 0.752(6) 0.734(2) 0.022 Uiso 1 1 d D U . . .
O2 O 0.6532(2) 0.4476(5) 0.8148(3) 0.0146(10) Uani 1 1 d D U . . .
H2O1 H 0.672(3) 0.393(5) 0.819(4) 0.022 Uiso 1 1 d D U . . .
H2O2 H 0.650(3) 0.434(6) 0.844(3) 0.022 Uiso 1 1 d D U . . .
O3 O 0.7303(2) 0.5511(6) 0.8034(3) 0.0179(11) Uani 1 1 d D U . . .
H3O1 H 0.751(3) 0.493(5) 0.819(3) 0.027 Uiso 1 1 d D U . . .
H3O2 H 0.739(3) 0.593(3) 0.785(4) 0.027 Uiso 1 1 d D U . . .
O4 O 0.4536(3) 0.7293(7) 0.8468(4) 0.0285(11) Uani 1 1 d . U . . .
O5 O 0.4773(2) 0.5350(6) 0.8952(3) 0.0223(11) Uani 1 1 d . U . . .
O6 O 0.4746(2) 0.5829(6) 0.8019(3) 0.0207(11) Uani 1 1 d . U . . .
O7 O 0.6197(2) 0.7516(6) 1.0235(3) 0.0186(12) Uani 1 1 d . U . . .
O8 O 0.5379(3) 0.8121(6) 0.9835(3) 0.0224(10) Uani 1 1 d . U . . .
O9 O 0.5659(2) 0.6161(6) 1.0240(3) 0.0197(11) Uani 1 1 d . U . . .
O10 O 0.7106(2) 1.2594(5) 0.8209(3) 0.0174(11) Uani 1 1 d . U . . .
O11 O 0.7591(2) 1.1558(5) 0.9244(3) 0.0159(11) Uani 1 1 d . U . . .
O12 O 0.6959(2) 1.0530(5) 0.8239(3) 0.0166(11) Uani 1 1 d . U . . .
O13 O 0.8322(3) 1.2905(5) 0.9099(3) 0.0188(11) Uani 1 1 d . U . . .
O14 O 0.7805(2) 1.3017(6) 0.7918(3) 0.0181(11) Uani 1 1 d . U . . .
O15 O 0.8522(2) 1.1737(6) 0.8517(3) 0.0170(10) Uani 1 1 d . U . . .
O16 O 0.5833(2) 1.0607(6) 0.8596(3) 0.0306(14) Uani 1 1 d D U . . .
O17 O 0.5487(3) 1.1539(6) 0.9068(4) 0.0267(12) Uani 1 1 d D U . . .
O18 O 0.6172(2) 1.0187(5) 0.9706(3) 0.0210(12) Uani 1 1 d . U . . .
O19 O 0.5721(3) 1.3337(6) 0.8381(3) 0.0232(12) Uani 1 1 d . U . . .
O20 O 0.6490(2) 1.4308(5) 0.9201(3) 0.0178(11) Uani 1 1 d . U . . .
O21 O 0.5867(3) 1.4068(6) 0.9351(3) 0.0217(11) Uani 1 1 d . U . . .
C1 C 0.6061(3) 0.6823(6) 0.8443(4) 0.0080(11) Uani 1 1 d . U . . .
H1A H 0.5803 0.6490 0.8033 0.010 Uiso 1 1 calc R U . . .
C2 C 0.6450(3) 0.7741(6) 0.9363(3) 0.0065(10) Uani 1 1 d . U . . .
H2 H 0.6523 0.8181 0.9721 0.008 Uiso 1 1 calc R U . . .
C3 C 0.5542(3) 0.7614(7) 0.8767(4) 0.0098(11) Uani 1 1 d . U . . .
H3A H 0.5255 0.7603 0.8298 0.012 Uiso 1 1 calc DR U . . .
H3B H 0.5558 0.8399 0.8940 0.012 Uiso 1 1 calc DR U . . .
C4 C 0.5468(3) 0.6682(7) 0.9126(4) 0.0121(10) Uani 1 1 d . U . . .
H4 H 0.5666 0.5980 0.9187 0.015 Uiso 1 1 calc R U . . .
C5 C 0.7892(3) 0.8998(6) 0.9498(3) 0.0064(10) Uani 1 1 d . U . . .
H5 H 0.8072 0.9467 0.9880 0.008 Uiso 1 1 calc R U . . .
C6 C 0.7580(3) 0.8315(7) 0.8545(4) 0.0092(11) Uani 1 1 d . U . . .
H6 H 0.7500 0.8217 0.8128 0.011 Uiso 1 1 calc R U . . .
C7 C 0.8131(3) 1.0140(7) 0.8923(4) 0.0123(11) Uani 1 1 d . U . . .
H7A H 0.8326 0.9830 0.8792 0.015 Uiso 1 1 calc R U . . .
H7B H 0.8363 1.0510 0.9357 0.015 Uiso 1 1 calc R U . . .
C8 C 0.7773(3) 1.1066(7) 0.8433(4) 0.0125(10) Uani 1 1 d . U . . .
H8 H 0.7590 1.0724 0.7987 0.015 Uiso 1 1 calc R U . . .
C9 C 0.7102(3) 0.9896(6) 0.9613(3) 0.0073(11) Uani 1 1 d . U . . .
H9 H 0.6955 0.9756 0.9169 0.009 Uiso 1 1 calc R U . . .
C10 C 0.7330(3) 1.0728(7) 1.0503(3) 0.0094(11) Uani 1 1 d . U . . .
H10 H 0.7375 1.1292 1.0803 0.011 Uiso 1 1 calc R U . . .
C11 C 0.6791(3) 1.1954(7) 0.9470(4) 0.0103(11) Uani 1 1 d . U . . .
H11A H 0.6659 1.1837 0.9013 0.012 Uiso 1 1 calc R U . . .
H11B H 0.7021 1.2627 0.9649 0.012 Uiso 1 1 calc R U . . .
C12 C 0.6364(3) 1.2233(7) 0.9484(4) 0.0103(10) Uani 1 1 d . U . . .
H12 H 0.6511 1.2356 0.9951 0.012 Uiso 1 1 calc R U . . .
Cs1 Cs 0.46206(3) 0.98498(8) 0.87371(5) 0.0457(2) Uani 0.95 1 d . U P A 1
Cs1' Cs 0.3828(6) 0.9530(14) 0.8250(9) 0.0457(2) Uani 0.05 1 d . U P A 2
Cs2 Cs 0.45558(2) 0.65596(5) 0.98900(3) 0.01863(15) Uani 1 1 d . U . . .
Cs3 Cs 0.53447(2) 0.32192(6) 0.70020(3) 0.02321(17) Uani 0.95 1 d . U P B 1
Cs3' Cs 0.5150(6) 0.2940(14) 0.7199(7) 0.040(3) Uani 0.05 1 d . U P B -2
O1W O 0.8157(3) 0.8875(7) 0.7896(4) 0.0316(17) Uani 1 1 d D . . . .
H1W1 H 0.7888(15) 0.860(9) 0.7557(19) 0.047 Uiso 1 1 d D U . . .
H1W2 H 0.825(4) 0.837(8) 0.819(4) 0.047 Uiso 1 1 d D U . . .
O2W O 0.8304(3) 0.5481(7) 0.8921(3) 0.0279(15) Uani 1 1 d . . . . .
H2W1 H 0.8468 0.5933 0.9255 0.042 Uiso 1 1 d R U . . .
H2W2 H 0.8405 0.4786 0.9077 0.042 Uiso 1 1 d R U . . .
O3W O 0.4429(3) 0.9492(8) 0.9754(4) 0.0410(14) Uani 1 1 d . U . A 1
H3W1 H 0.4478 1.0240 0.9771 0.061 Uiso 1 1 d R U . A 1
H3W2 H 0.4254 0.9426 0.9889 0.061 Uiso 1 1 d R U . A 1
O4W O 0.5878(4) 0.2816(8) 0.6423(5) 0.0444(18) Uani 1 1 d D U . . .
H4W1 H 0.5750 0.3219 0.6037 0.067 Uiso 1 1 d DR U . B .
H4W2 H 0.595(6) 0.3412(18) 0.666(2) 0.067 Uiso 1 1 d D U . . .
O5W O 0.5956(3) 0.0963(8) 0.7640(4) 0.0449(19) Uani 1 1 d D U . . .
H5W1 H 0.5938 0.0735 0.7942 0.067 Uiso 1 1 d DR U . B .
H5W2 H 0.6256 0.0796 0.7806 0.067 Uiso 1 1 d DR U . . .
O6W O 0.3605(3) 1.0727(9) 0.8180(4) 0.0415(18) Uani 0.95 1 d D U P A 1
H6W1 H 0.3484 1.0388 0.8342 0.062 Uiso 0.95 1 d DR U P A 1
H6W2 H 0.3375 1.0662 0.7760 0.062 Uiso 0.95 1 d DR U P A 1
O6W' O 0.4951(6) 0.9621(8) 0.8483(7) 0.0457(2) Uani 0.05 1 d D U P A 2
H6W3 H 0.5205 1.0038 0.8633 0.069 Uiso 0.05 1 d DR U P A 2
H6W4 H 0.4867 0.9345 0.8125 0.069 Uiso 0.05 1 d DR U P A 2
O7W O 0.5000 0.9345(15) 0.7500 0.030(6) Uani 0.4 2 d DS TU P C 1
H7W1 H 0.5194 0.9938 0.7816 0.044 Uiso 0.2 1 d DR U P C 1
H7W2 H 0.4756 0.9792 0.7184 0.044 Uiso 0.2 1 d DR U P C 1
O7W' O 0.5128(4) 0.9407(16) 0.7407(8) 0.028(5) Uani 0.3 1 d D U P D 2
H7W3 H 0.5272 0.9759 0.7799 0.042 Uiso 0.3 1 d DR U P D 2
H7W4 H 0.4905 1.0022 0.7049 0.042 Uiso 0.3 1 d DR U P D 2

loop_
_atom_site_aniso_label
_atom_site_aniso_U_11
_atom_site_aniso_U_22
_atom_site_aniso_U_33
_atom_site_aniso_U_23
_atom_site_aniso_U_13
_atom_site_aniso_U_12
Fe1 0.0078(5) 0.0090(5) 0.0044(4) -0.0008(4) 0.0046(4) -0.0003(4)
Fe2 0.0039(6) 0.0040(6) 0.0032(6) -0.0009(5) 0.0030(5) -0.0006(5)
S1 0.0137(8) 0.0137(9) 0.0143(8) 0.0002(7) 0.0109(7) -0.0005(7)
S2 0.0091(8) 0.0192(9) 0.0197(9) 0.0018(7) 0.0080(7) -0.0040(7)
S3 0.0208(9) 0.0091(8) 0.0174(9) 0.0006(7) 0.0161(8) 0.0003(7)
S4 0.0220(9) 0.0135(8) 0.0109(8) -0.0017(6) 0.0131(7) -0.0068(7)
S5 0.0177(9) 0.0122(9) 0.0160(9) -0.0003(7) 0.0097(8) -0.0023(7)
S6 0.0180(9) 0.0096(8) 0.0141(8) 0.0061(6) 0.0126(7) 0.0063(7)
N1 0.0067(15) 0.0059(16) 0.0050(15) -0.0006(12) 0.0040(12) -0.0008(13)
N2 0.0070(17) 0.0055(19) 0.0050(17) -0.0003(15) 0.0051(14) -0.0008(15)
N3 0.0069(18) 0.008(2) 0.0086(18) -0.0007(16) 0.0055(15) -0.0002(16)
N4 0.0076(18) 0.0064(19) 0.0061(17) -0.0006(15) 0.0060(15) -0.0001(15)
N5 0.010(2) 0.010(2) 0.0061(18) -0.0005(16) 0.0065(16) -0.0007(16)
N6 0.012(2) 0.010(2) 0.0108(19) 0.0006(16) 0.0103(16) -0.0010(16)
N7 0.0064(18) 0.0069(18) 0.0062(18) -0.0013(15) 0.0051(15) -0.0001(15)
N8 0.008(2) 0.007(2) 0.0059(18) -0.0010(16) 0.0051(16) -0.0004(17)
N9 0.012(2) 0.0074(19) 0.0080(18) 0.0014(16) 0.0075(16) 0.0011(16)
O1 0.011(2) 0.024(3) 0.007(2) 0.0020(18) 0.0050(18) 0.002(2)
O2 0.015(2) 0.016(2) 0.015(2) 0.0012(18) 0.011(2) 0.0023(18)
O3 0.0185(19) 0.023(2) 0.0180(18) -0.0042(14) 0.0141(15) 0.0013(14)
O4 0.014(2) 0.030(2) 0.031(2) -0.0010(19) 0.0085(17) -0.0021(17)
O5 0.019(2) 0.026(2) 0.022(2) -0.0006(17) 0.0126(18) -0.0106(18)
O6 0.016(2) 0.025(2) 0.016(2) 0.0013(18) 0.0074(18) -0.007(2)
O7 0.016(2) 0.025(3) 0.016(2) -0.003(2) 0.011(2) -0.007(2)
O8 0.025(2) 0.022(2) 0.023(2) -0.0018(16) 0.0165(18) 0.0009(17)
O9 0.023(2) 0.021(2) 0.0177(18) 0.0024(18) 0.0136(17) -0.0058(18)
O10 0.026(3) 0.013(2) 0.022(3) 0.003(2) 0.019(2) 0.003(2)
O11 0.026(3) 0.015(3) 0.017(2) 0.0008(19) 0.018(2) 0.001(2)
O12 0.017(2) 0.014(2) 0.022(2) -0.0008(18) 0.0138(18) 0.0008(18)
O13 0.029(2) 0.017(2) 0.0127(19) -0.0039(17) 0.0141(18) -0.0085(19)
O14 0.024(2) 0.020(2) 0.0133(19) 0.0029(17) 0.0128(18) -0.0050(19)
O15 0.019(2) 0.021(2) 0.017(2) -0.0001(18) 0.0146(18) -0.0065(18)
O16 0.040(3) 0.029(3) 0.022(3) -0.013(2) 0.018(3) -0.019(3)
O17 0.019(2) 0.022(2) 0.030(3) 0.007(2) 0.0114(19) 0.0009(17)
O18 0.025(3) 0.010(2) 0.025(3) 0.004(2) 0.013(2) -0.001(2)
O19 0.024(2) 0.022(2) 0.017(2) 0.0065(18) 0.0092(18) 0.002(2)
O20 0.023(3) 0.011(2) 0.024(3) 0.006(2) 0.017(2) 0.003(2)
O21 0.026(2) 0.019(2) 0.029(2) 0.006(2) 0.021(2) 0.0102(19)
C1 0.009(2) 0.008(2) 0.007(2) -0.0002(18) 0.0049(16) -0.0009(18)
C2 0.0070(19) 0.007(2) 0.008(2) -0.0002(17) 0.0055(17) 0.0000(18)
C3 0.009(2) 0.011(2) 0.012(2) 0.0003(19) 0.0083(18) -0.0003(18)
C4 0.0114(18) 0.013(2) 0.0143(17) 0.0016(16) 0.0090(15) -0.0015(17)
C5 0.008(2) 0.007(2) 0.008(2) -0.0002(17) 0.0074(17) 0.0000(18)
C6 0.012(2) 0.010(2) 0.008(2) 0.0004(18) 0.0078(18) 0.0002(18)
C7 0.015(2) 0.012(2) 0.015(2) 0.0003(18) 0.0122(18) -0.0029(18)
C8 0.0182(19) 0.012(2) 0.0146(19) -0.0009(16) 0.0137(16) -0.0028(16)
C9 0.009(2) 0.007(2) 0.0085(19) 0.0015(17) 0.0066(17) 0.0010(18)
C10 0.012(2) 0.008(2) 0.007(2) -0.0019(17) 0.0062(18) 0.0003(19)
C11 0.014(2) 0.008(2) 0.011(2) 0.0022(18) 0.0093(18) 0.0037(18)
C12 0.0156(19) 0.0081(18) 0.0107(19) 0.0017(16) 0.0099(16) 0.0025(15)
Cs1 0.0361(4) 0.0371(4) 0.0613(5) 0.0148(4) 0.0288(4) 0.0051(3)
Cs1' 0.0361(4) 0.0371(4) 0.0613(5) 0.0148(4) 0.0288(4) 0.0051(3)
Cs2 0.0174(3) 0.0212(3) 0.0224(3) 0.0048(2) 0.0148(2) 0.0021(2)
Cs3 0.0180(3) 0.0315(3) 0.0181(3) -0.0043(2) 0.0102(2) -0.0012(2)
Cs3' 0.038(5) 0.037(5) 0.025(5) -0.005(4) 0.009(4) 0.005(4)
O1W 0.040(4) 0.028(4) 0.023(4) -0.003(3) 0.018(3) -0.004(3)
O2W 0.030(4) 0.028(4) 0.021(3) -0.001(3) 0.014(3) -0.006(3)
O3W 0.0407(17) 0.0414(17) 0.0428(17) -0.0004(9) 0.0269(12) 0.0015(9)
O4W 0.045(2) 0.046(2) 0.044(2) -0.0013(10) 0.0286(14) 0.0006(10)
O5W 0.038(5) 0.050(4) 0.049(5) 0.008(3) 0.028(4) 0.009(3)
O6W 0.031(3) 0.052(4) 0.046(4) 0.007(4) 0.025(3) 0.003(3)
O6W' 0.0361(4) 0.0371(4) 0.0613(5) 0.0148(4) 0.0288(4) 0.0051(3)
O7W 0.032(9) 0.029(7) 0.028(8) 0.000 0.019(5) 0.000
O7W' 0.028(8) 0.033(7) 0.028(7) -0.006(6) 0.021(5) -0.001(6)

loop_
_atom_type_symbol
_atom_type_description
_atom_type_scat_dispersion_real
_atom_type_scat_dispersion_imag
_atom_type_scat_source
C C 0.0033 0.0016 'International Tables Vol C Tables 4.2.6.8 and 6.1.1.4'
H H 0.0000 0.0000 'International Tables Vol C Tables 4.2.6.8 and 6.1.1.4'
N N 0.0061 0.0033 'International Tables Vol C Tables 4.2.6.8 and 6.1.1.4'
O O 0.0106 0.0060 'International Tables Vol C Tables 4.2.6.8 and 6.1.1.4'
S S 0.1246 0.1234 'International Tables Vol C Tables 4.2.6.8 and 6.1.1.4'
Fe Fe 0.3463 0.8444 'International Tables Vol C Tables 4.2.6.8 and 6.1.1.4'
Cs Cs -0.3680 2.1192 'International Tables Vol C Tables 4.2.6.8 and 6.1.1.4'

loop_
_geom_angle_atom_site_label_1
_geom_angle_atom_site_label_2
_geom_angle_atom_site_label_3
_geom_angle
_geom_angle_site_symmetry_1
_geom_angle_site_symmetry_3
O1 Fe1 O3 86.3(2) . .
O1 Fe1 N1 91.4(2) . .
O3 Fe1 N1 177.7(2) . .
O1 Fe1 O2 99.3(2) . .
O3 Fe1 O2 92.4(2) . .
N1 Fe1 O2 88.3(2) . .
O1 Fe1 N5 90.3(2) . .
O3 Fe1 N5 88.8(2) . .
N1 Fe1 N5 90.8(2) . .
O2 Fe1 N5 170.4(2) . .
O1 Fe1 N8 175.2(2) . 7_667
O3 Fe1 N8 91.8(2) . 7_667
N1 Fe1 N8 90.4(2) . 7_667
O2 Fe1 N8 85.2(2) . 7_667
N5 Fe1 N8 85.2(2) . 7_667
N7 Fe2 N7 180.0 7_667 .
N7 Fe2 N4 92.9(2) 7_667 .
N7 Fe2 N4 87.1(3) . .
N7 Fe2 N4 87.1(3) 7_667 7_667
N7 Fe2 N4 92.9(2) . 7_667
N4 Fe2 N4 180.0 . 7_667
N7 Fe2 N2 93.1(3) 7_667 .
N7 Fe2 N2 86.9(3) . .
N4 Fe2 N2 92.3(2) . .
N4 Fe2 N2 87.7(2) 7_667 .
N7 Fe2 N2 86.9(3) 7_667 7_667
N7 Fe2 N2 93.1(3) . 7_667
N4 Fe2 N2 87.7(2) . 7_667
N4 Fe2 N2 92.3(2) 7_667 7_667
N2 Fe2 N2 180.0 . 7_667
O7 S1 O9 113.5(4) . .
O7 S1 O8 113.1(4) . .
O9 S1 O8 111.6(4) . .
O7 S1 C4 104.1(4) . .
O9 S1 C4 107.0(4) . .
O8 S1 C4 107.0(4) . .
O7 S1 Cs2 153.8(3) . .
O9 S1 Cs2 56.2(3) . .
O8 S1 Cs2 59.6(3) . .
C4 S1 Cs2 102.1(3) . .
O6 S2 O4 111.4(4) . .
O6 S2 O5 114.9(4) . .
O4 S2 O5 113.2(4) . .
O6 S2 C4 103.4(4) . .
O4 S2 C4 106.4(4) . .
O5 S2 C4 106.3(4) . .
O6 S2 Cs3 51.0(3) . 2_656
O4 S2 Cs3 140.2(3) . 2_656
O5 S2 Cs3 64.4(3) . 2_656
C4 S2 Cs3 112.3(3) . 2_656
O6 S2 Cs2 156.7(3) . .
O4 S2 Cs2 69.4(3) . .
O5 S2 Cs2 49.6(3) . .
C4 S2 Cs2 98.3(3) . .
Cs3 S2 Cs2 112.60(5) 2_656 .
O11 S3 O10 113.3(4) . .
O11 S3 O12 113.5(4) . .
O10 S3 O12 111.8(4) . .
O11 S3 C8 106.0(4) . .
O10 S3 C8 107.3(4) . .
O12 S3 C8 104.1(4) . .
O14 S4 O15 113.5(4) . .
O14 S4 O13 113.6(4) . .
O15 S4 O13 112.6(4) . .
O14 S4 C8 107.0(4) . .
O15 S4 C8 102.7(4) . .
O13 S4 C8 106.4(4) . .
O14 S4 Cs1' 67.6(4) . 3
O15 S4 Cs1' 69.2(4) . 3
O13 S4 Cs1' 87.9(4) . 3
C8 S4 Cs1' 165.6(4) . 3
O14 S4 Cs2 142.8(3) . 3
O15 S4 Cs2 44.7(2) . 3
O13 S4 Cs2 68.7(3) . 3
C8 S4 Cs2 107.5(3) . 3
Cs1' S4 Cs2 75.6(2) 3 3
O17 S5 O16 113.7(4) . .
O17 S5 O18 113.0(4) . .
O16 S5 O18 111.6(4) . .
O17 S5 C12 106.8(4) . .
O16 S5 C12 106.9(4) . .
O18 S5 C12 104.2(4) . .
O17 S5 Cs1 42.3(3) . .
O16 S5 Cs1 96.0(3) . .
O18 S5 Cs1 87.0(3) . .
C12 S5 Cs1 148.1(3) . .
O21 S6 O19 113.2(4) . .
O21 S6 O20 114.1(4) . .
O19 S6 O20 112.3(4) . .
O21 S6 C12 105.0(4) . .
O19 S6 C12 106.6(4) . .
O20 S6 C12 104.7(4) . .
O21 S6 Cs3 65.4(3) . 2_666
O19 S6 Cs3 49.5(3) . 2_666
O20 S6 Cs3 146.8(3) . 2_666
C12 S6 Cs3 107.3(3) . 2_666
C1 N1 N2 107.6(6) . .
C1 N1 Fe1 132.8(5) . .
N2 N1 Fe1 119.5(4) . .
C2 N2 N1 107.4(6) . .
C2 N2 Fe2 122.8(5) . .
N1 N2 Fe2 129.5(5) . .
C2 N3 C1 105.4(6) . .
C2 N3 C3 124.8(6) . .
C1 N3 C3 129.7(6) . .
C5 N4 N5 107.2(6) . .
C5 N4 Fe2 125.0(5) . .
N5 N4 Fe2 127.7(5) . .
C6 N5 N4 107.0(6) . .
C6 N5 Fe1 131.6(5) . .
N4 N5 Fe1 121.4(4) . .
C6 N6 C5 106.0(6) . .
C6 N6 C7 131.0(6) . .
C5 N6 C7 122.8(6) . .
C9 N7 N8 106.9(6) . .
C9 N7 Fe2 126.1(5) . .
N8 N7 Fe2 126.8(5) . .
C10 N8 N7 107.7(6) . .
C10 N8 Fe1 130.1(5) . 7_667
N7 N8 Fe1 121.4(4) . 7_667
C9 N9 C10 105.5(6) . .
C9 N9 C11 126.2(6) . .
C10 N9 C11 128.3(6) . .
Fe1 O1 Cs1' 144.0(4) . 2_656
Fe1 O2 Cs3 141.5(2) . .
S2 O4 Cs1 143.3(4) . .
S2 O4 Cs1' 173.1(5) . .
S2 O4 Cs2 89.5(3) . .
Cs1 O4 Cs2 92.6(2) . .
Cs1' O4 Cs2 84.4(4) . .
S2 O5 Cs2 139.7(4) . 5_667
S2 O5 Cs2 110.7(4) . .
Cs2 O5 Cs2 86.90(16) 5_667 .
S2 O5 Cs3 92.4(3) . 2_656
Cs2 O5 Cs3 83.93(17) 5_667 2_656
Cs2 O5 Cs3 153.0(2) . 2_656
S2 O6 Cs3 107.0(3) . 2_656
S1 O8 Cs1 138.1(4) . .
S1 O8 Cs2 98.8(3) . .
Cs1 O8 Cs2 97.17(19) . .
S1 O9 Cs2 143.6(4) . 5_667
S1 O9 Cs2 102.6(3) . .
Cs2 O9 Cs2 87.33(15) 5_667 .
S3 O12 Cs1' 135.0(5) . 2_656
S4 O13 Cs2 89.8(3) . 3
S4 O14 Cs1' 90.0(4) . 3
S4 O15 Cs2 116.1(3) . 3
S4 O15 Cs1' 88.3(4) . 3
Cs2 O15 Cs1' 91.1(3) 3 3
S5 O17 Cs3 132.8(4) . 2_666
S5 O17 Cs1 120.0(4) . .
Cs3 O17 Cs1 86.73(18) 2_666 .
S5 O17 Cs2 127.3(4) . 5_677
Cs3 O17 Cs2 82.05(17) 2_666 5_677
Cs1 O17 Cs2 95.8(2) . 5_677
S6 O19 Cs3 154.5(4) . 1_565
S6 O19 Cs3 110.0(4) . 2_666
Cs3 O19 Cs3 93.68(18) 1_565 2_666
S6 O21 Cs2 145.4(4) . 5_677
S6 O21 Cs3 93.0(3) . 2_666
Cs2 O21 Cs3 81.43(16) 5_677 2_666
N1 C1 N3 109.8(6) . .
N2 C2 N3 109.8(6) . .
N3 C3 C4 111.8(6) . .
C3 C4 S1 112.5(5) . .
C3 C4 S2 108.3(5) . .
S1 C4 S2 114.4(4) . .
N4 C5 N6 109.2(6) . .
N5 C6 N6 110.5(6) . .
N6 C7 C8 112.8(7) . .
C7 C8 S3 111.9(5) . .
C7 C8 S4 108.1(6) . .
S3 C8 S4 112.9(4) . .
N7 C9 N9 109.9(6) . .
N8 C10 N9 110.0(6) . .
N9 C11 C12 112.0(6) . .
C11 C12 S5 113.4(5) . .
C11 C12 S6 109.3(5) . .
S5 C12 S6 113.1(4) . .
O4 Cs1 O6W 107.4(2) . .
O4 Cs1 O8 59.92(18) . .
O6W Cs1 O8 135.9(2) . .
O4 Cs1 O5W 103.2(2) . 2_666
O6W Cs1 O5W 65.53(19) . 2_666
O8 Cs1 O5W 153.8(2) . 2_666
O4 Cs1 O3W 91.8(2) . .
O6W Cs1 O3W 70.3(2) . .
O8 Cs1 O3W 68.4(2) . .
O5W Cs1 O3W 135.7(2) 2_666 .
O4 Cs1 O17 126.5(2) . .
O6W Cs1 O17 122.8(2) . .
O8 Cs1 O17 91.32(18) . .
O5W Cs1 O17 83.49(19) 2_666 .
O3W Cs1 O17 120.1(2) . .
O4 Cs1 O3W 112.7(2) . 5_677
O6W Cs1 O3W 120.0(2) . 5_677
O8 Cs1 O3W 52.8(2) . 5_677
O5W Cs1 O3W 137.9(2) 2_666 5_677
O3W Cs1 O3W 65.7(3) . 5_677
O17 Cs1 O3W 57.9(2) . 5_677
O4 Cs1 O4W 154.2(2) . 2_666
O6W Cs1 O4W 47.3(2) . 2_666
O8 Cs1 O4W 138.63(19) . 2_666
O5W Cs1 O4W 65.0(2) 2_666 2_666
O3W Cs1 O4W 83.6(2) . 2_666
O17 Cs1 O4W 76.6(2) . 2_666
O3W Cs1 O4W 88.5(2) 5_677 2_666
O4 Cs1 S5 108.93(14) . .
O6W Cs1 S5 139.79(19) . .
O8 Cs1 S5 78.75(13) . .
O5W Cs1 S5 89.66(14) 2_666 .
O3W Cs1 S5 124.62(17) . .
O17 Cs1 S5 17.74(13) . .
O3W Cs1 S5 58.90(16) 5_677 .
O4W Cs1 S5 94.31(15) 2_666 .
O4 Cs1 Cs3 142.19(16) . 2_666
O6W Cs1 Cs3 80.41(18) . 2_666
O8 Cs1 Cs3 137.27(13) . 2_666
O5W Cs1 Cs3 45.25(16) 2_666 2_666
O3W Cs1 Cs3 124.82(17) . 2_666
O17 Cs1 Cs3 46.05(12) . 2_666
O3W Cs1 Cs3 92.88(16) 5_677 2_666
O4W Cs1 Cs3 43.76(15) 2_666 2_666
S5 Cs1 Cs3 60.26(3) . 2_666
O4 Cs1 Cs2 50.16(15) . .
O6W Cs1 Cs2 94.07(17) . .
O8 Cs1 Cs2 43.85(13) . .
O5W Cs1 Cs2 141.71(15) 2_666 .
O3W Cs1 Cs2 42.81(17) . .
O17 Cs1 Cs2 133.37(13) . .
O3W Cs1 Cs2 80.11(16) 5_677 .
O4W Cs1 Cs2 125.11(15) 2_666 .
S5 Cs1 Cs2 122.57(4) . .
Cs3 Cs1 Cs2 167.52(3) 2_666 .
O4 Cs1 Cs2 154.28(14) . 5_677
O6W Cs1 Cs2 92.73(18) . 5_677
O8 Cs1 Cs2 94.48(13) . 5_677
O5W Cs1 Cs2 99.66(17) 2_666 5_677
O3W Cs1 Cs2 79.76(17) . 5_677
O17 Cs1 Cs2 44.90(14) . 5_677
O3W Cs1 Cs2 41.72(16) 5_677 5_677
O4W Cs1 Cs2 49.48(15) 2_666 5_677
S5 Cs1 Cs2 59.27(3) . 5_677
Cs3 Cs1 Cs2 55.577(15) 2_666 5_677
Cs2 Cs1 Cs2 114.00(2) . 5_677
O12 Cs1' O5W 50.9(3) 2_656 2_666
O12 Cs1' O1 83.5(5) 2_656 2_656
O5W Cs1' O1 98.1(5) 2_666 2_656
O12 Cs1' O4 116.8(6) 2_656 .
O5W Cs1' O4 92.3(5) 2_666 .
O1 Cs1' O4 48.7(3) 2_656 .
O12 Cs1' O2W 100.9(5) 2_656 3_455
O5W Cs1' O2W 129.4(5) 2_666 3_455
O1 Cs1' O2W 122.0(5) 2_656 3_455
O4 Cs1' O2W 136.7(6) . 3_455
O12 Cs1' O14 84.9(4) 2_656 3_445
O5W Cs1' O14 134.5(6) 2_666 3_445
O1 Cs1' O14 62.2(3) 2_656 3_445
O4 Cs1' O14 100.5(5) . 3_445
O2W Cs1' O14 60.7(3) 3_455 3_445
O12 Cs1' O6W' 102.0(5) 2_656 .
O5W Cs1' O6W' 53.3(3) 2_666 .
O1 Cs1' O6W' 91.2(5) 2_656 .
O4 Cs1' O6W' 51.9(3) . .
O2W Cs1' O6W' 141.4(6) 3_455 .
O14 Cs1' O6W' 151.9(6) 3_445 .
O12 Cs1' O15 114.6(5) 2_656 3_445
O5W Cs1' O15 144.0(7) 2_666 3_445
O1 Cs1' O15 46.0(3) 2_656 3_445
O4 Cs1' O15 63.5(3) . 3_445
O2W Cs1' O15 82.4(4) 3_455 3_445
O14 Cs1' O15 40.2(2) 3_445 3_445
O6W' Cs1' O15 114.7(5) . 3_445
O12 Cs1' S4 106.7(5) 2_656 3_445
O5W Cs1' S4 153.3(6) 2_666 3_445
O1 Cs1' S4 61.2(3) 2_656 3_445
O4 Cs1' S4 85.9(4) . 3_445
O2W Cs1' S4 62.3(3) 3_455 3_445
O14 Cs1' S4 22.42(14) 3_445 3_445
O6W' Cs1' S4 136.6(5) . 3_445
O15 Cs1' S4 22.47(15) 3_445 3_445
O12 Cs1' Cs2 154.3(5) 2_656 .
O5W Cs1' Cs2 139.9(5) 2_666 .
O1 Cs1' Cs2 72.4(3) 2_656 .
O4 Cs1' Cs2 51.7(3) . .
O2W Cs1' Cs2 85.1(4) 3_455 .
O14 Cs1' Cs2 76.3(3) 3_445 .
O6W' Cs1' Cs2 87.5(4) . .
O15 Cs1' Cs2 40.8(2) 3_445 .
S4 Cs1' Cs2 53.9(2) 3_445 .
O15 Cs2 O9 85.19(17) 3_445 5_667
O15 Cs2 O21 95.47(16) 3_445 5_677
O9 Cs2 O21 71.27(17) 5_667 5_677
O15 Cs2 O5 139.43(16) 3_445 5_667
O9 Cs2 O5 55.00(16) 5_667 5_667
O21 Cs2 O5 66.77(16) 5_677 5_667
O15 Cs2 O5 78.06(16) 3_445 .
O9 Cs2 O5 69.66(16) 5_667 .
O21 Cs2 O5 140.79(17) 5_677 .
O5 Cs2 O5 93.09(16) 5_667 .
O15 Cs2 O9 128.05(15) 3_445 .
O9 Cs2 O9 92.67(15) 5_667 .
O21 Cs2 O9 132.77(16) 5_677 .
O5 Cs2 O9 67.76(15) 5_667 .
O5 Cs2 O9 53.19(16) . .
O15 Cs2 O3W 80.40(19) 3_445 .
O9 Cs2 O3W 163.6(2) 5_667 .
O21 Cs2 O3W 102.16(19) 5_677 .
O5 Cs2 O3W 137.32(19) 5_667 .
O5 Cs2 O3W 114.48(19) . .
O9 Cs2 O3W 102.41(19) . .
O15 Cs2 O8 107.55(16) 3_445 .
O9 Cs2 O8 130.63(17) 5_667 .
O21 Cs2 O8 148.46(17) 5_677 .
O5 Cs2 O8 104.91(16) 5_667 .
O5 Cs2 O8 67.05(16) . .
O9 Cs2 O8 41.62(16) . .
O3W Cs2 O8 62.26(19) . .
O15 Cs2 O17 106.40(16) 3_445 5_677
O9 Cs2 O17 124.32(16) 5_667 5_677
O21 Cs2 O17 53.76(17) 5_677 5_677
O5 Cs2 O17 92.22(17) 5_667 5_677
O5 Cs2 O17 165.15(16) . 5_677
O9 Cs2 O17 116.88(16) . 5_677
O3W Cs2 O17 53.84(18) . 5_677
O8 Cs2 O17 98.17(16) . 5_677
O15 Cs2 O13 40.32(15) 3_445 3_445
O9 Cs2 O13 103.61(16) 5_667 3_445
O21 Cs2 O13 68.50(15) 5_677 3_445
O5 Cs2 O13 134.71(15) 5_667 3_445
O5 Cs2 O13 118.00(15) . 3_445
O9 Cs2 O13 157.34(14) . 3_445
O3W Cs2 O13 60.11(18) . 3_445
O8 Cs2 O13 116.91(15) . 3_445
O17 Cs2 O13 66.35(15) 5_677 3_445
O15 Cs2 O4 62.67(15) 3_445 .
O9 Cs2 O4 104.60(16) 5_667 .
O21 Cs2 O4 158.14(16) 5_677 .
O5 Cs2 O4 129.37(17) 5_667 .
O5 Cs2 O4 39.57(17) . .
O9 Cs2 O4 67.89(15) . .
O3W Cs2 O4 75.69(19) . .
O8 Cs2 O4 49.71(15) . .
O17 Cs2 O4 129.48(16) 5_677 .
O13 Cs2 O4 92.49(14) 3_445 .
O15 Cs2 S1 115.29(11) 3_445 .
O9 Cs2 S1 109.70(13) 5_667 .
O21 Cs2 S1 149.24(13) 5_677 .
O5 Cs2 S1 88.25(12) 5_667 .
O5 Cs2 S1 53.43(11) . .
O9 Cs2 S1 21.13(11) . .
O3W Cs2 S1 83.79(16) . .
O8 Cs2 S1 21.56(12) . .
O17 Cs2 S1 112.95(12) 5_677 .
O13 Cs2 S1 136.33(10) 3_445 .
O4 Cs2 S1 52.62(11) . .
O19 Cs3 O6 86.54(18) 1_545 2_656
O19 Cs3 O4W 131.4(2) 1_545 .
O6 Cs3 O4W 103.2(2) 2_656 .
O19 Cs3 O5W 75.1(2) 1_545 .
O6 Cs3 O5W 150.5(2) 2_656 .
O4W Cs3 O5W 74.0(2) . .
O19 Cs3 O17 125.5(2) 1_545 2_646
O6 Cs3 O17 124.50(18) 2_656 2_646
O4W Cs3 O17 87.9(2) . 2_646
O5W Cs3 O17 85.0(2) . 2_646
O19 Cs3 O19 86.10(18) 1_545 2_646
O6 Cs3 O19 82.18(18) 2_656 2_646
O4W Cs3 O19 142.0(2) . 2_646
O5W Cs3 O19 118.56(19) . 2_646
O17 Cs3 O19 60.04(18) 2_646 2_646
O19 Cs3 O5 129.30(18) 1_545 2_656
O6 Cs3 O5 45.17(17) 2_656 2_656
O4W Cs3 O5 64.5(2) . 2_656
O5W Cs3 O5 137.98(17) . 2_656
O17 Cs3 O5 99.14(19) 2_646 2_656
O19 Cs3 O5 98.83(17) 2_646 2_656
O19 Cs3 O2 63.26(17) 1_545 .
O6 Cs3 O2 70.46(15) 2_656 .
O4W Cs3 O2 75.3(2) . .
O5W Cs3 O2 80.61(19) . .
O17 Cs3 O2 160.32(16) 2_646 .
O19 Cs3 O2 139.26(15) 2_646 .
O5 Cs3 O2 83.04(15) 2_656 .
O19 Cs3 O21 123.77(18) 1_545 2_646
O6 Cs3 O21 70.41(16) 2_656 2_646
O4W Cs3 O21 104.1(2) . 2_646
O5W Cs3 O21 139.1(2) . 2_646
O17 Cs3 O21 54.21(16) 2_646 2_646
O19 Cs3 O21 41.64(16) 2_646 2_646
O5 Cs3 O21 61.97(15) 2_656 2_646
O2 Cs3 O21 139.52(14) . 2_646
O19 Cs3 S2 107.98(13) 1_545 2_656
O6 Cs3 S2 22.02(13) 2_656 2_656
O4W Cs3 S2 85.06(18) . 2_656
O5W Cs3 S2 152.57(15) . 2_656
O17 Cs3 S2 112.19(14) 2_646 2_656
O19 Cs3 S2 88.85(13) 2_646 2_656
O5 Cs3 S2 23.25(11) 2_656 2_656
O2 Cs3 S2 77.06(10) . 2_656
O21 Cs3 S2 62.73(11) 2_646 2_656
O19 Cs3 S6 105.88(14) 1_545 2_646
O6 Cs3 S6 78.54(13) 2_656 2_646
O4W Cs3 S6 122.74(18) . 2_646
O5W Cs3 S6 128.33(16) . 2_646
O17 Cs3 S6 51.56(13) 2_646 2_646
O19 Cs3 S6 20.48(12) 2_646 2_646
O5 Cs3 S6 82.19(12) 2_656 2_646
O2 Cs3 S6 147.42(10) . 2_646
O21 Cs3 S6 21.60(11) 2_646 2_646
S2 Cs3 S6 77.94(4) 2_656 2_646
O19 Cs3 Cs1 117.81(13) 1_545 2_646
O6 Cs3 Cs1 154.92(12) 2_656 2_646
O4W Cs3 Cs1 56.95(18) . 2_646
O5W Cs3 Cs1 45.79(16) . 2_646
O17 Cs3 Cs1 47.22(13) 2_646 2_646
O19 Cs3 Cs1 104.11(12) 2_646 2_646
O5 Cs3 Cs1 109.79(11) 2_656 2_646
O2 Cs3 Cs1 113.54(9) . 2_646
O21 Cs3 Cs1 97.91(11) 2_646 2_646
S2 Cs3 Cs1 132.90(4) 2_656 2_646
S6 Cs3 Cs1 98.78(3) 2_646 2_646
Cs1 O3W Cs1 114.3(3) . 5_677
Cs1 O3W Cs2 97.9(2) . .
Cs1 O3W Cs2 97.6(2) 5_677 .
Cs3 O4W Cs1 79.3(2) . 2_646
Cs3 O5W Cs1 89.0(2) . 2_646
Cs3' O5W Cs1' 128.6(5) . 2_646

loop_
_geom_bond_atom_site_label_1
_geom_bond_atom_site_label_2
_geom_bond_distance
_geom_bond_site_symmetry_2
Fe1 O1 2.076(5) .
Fe1 O3 2.096(6) .
Fe1 N1 2.173(6) .
Fe1 O2 2.173(6) .
Fe1 N5 2.184(7) .
Fe1 N8 2.198(6) 7_667
Fe2 N7 1.960(6) 7_667
Fe2 N7 1.960(6) .
Fe2 N4 1.969(6) .
Fe2 N4 1.969(6) 7_667
Fe2 N2 1.976(6) .
Fe2 N2 1.976(6) 7_667
S1 O7 1.443(6) .
S1 O9 1.450(6) .
S1 O8 1.459(7) .
S1 C4 1.804(8) .
S1 Cs2 3.923(2) .
S2 O6 1.444(7) .
S2 O4 1.454(8) .
S2 O5 1.455(7) .
S2 C4 1.814(8) .
S2 Cs3 3.683(2) 2_656
S2 Cs2 4.028(2) .
S3 O11 1.451(6) .
S3 O10 1.461(6) .
S3 O12 1.463(6) .
S3 C8 1.812(8) .
S4 O14 1.451(6) .
S4 O15 1.455(7) .
S4 O13 1.456(6) .
S4 C8 1.821(8) .
S4 Cs1' 3.804(16) 3
S4 Cs2 3.987(2) 3
S5 O17 1.444(8) .
S5 O16 1.455(6) .
S5 O18 1.460(6) .
S5 C12 1.809(8) .
S5 Cs1 4.105(2) .
S6 O21 1.436(7) .
S6 O19 1.450(7) .
S6 O20 1.452(7) .
S6 C12 1.814(8) .
S6 Cs3 3.895(2) 2_666
N1 C1 1.295(10) .
N1 N2 1.379(8) .
N2 C2 1.317(9) .
N3 C2 1.345(10) .
N3 C1 1.374(9) .
N3 C3 1.463(9) .
N4 C5 1.333(9) .
N4 N5 1.378(8) .
N5 C6 1.312(10) .
N6 C6 1.348(10) .
N6 C5 1.352(9) .
N6 C7 1.471(10) .
N7 C9 1.326(9) .
N7 N8 1.378(8) .
N8 C10 1.305(10) .
N8 Fe1 2.198(6) 7_667
N9 C9 1.349(9) .
N9 C10 1.364(9) .
N9 C11 1.466(10) .
O1 Cs1' 3.310(19) 2_656
O2 Cs3 3.547(6) .
O4 Cs1 2.973(8) .
O4 Cs1' 3.327(18) .
O4 Cs2 3.769(8) .
O5 Cs2 3.255(7) 5_667
O5 Cs2 3.277(7) .
O5 Cs3 3.323(7) 2_656
O6 Cs3 2.992(7) 2_656
O8 Cs1 3.109(7) .
O8 Cs2 3.424(7) .
O9 Cs2 3.161(6) 5_667
O9 Cs2 3.342(7) .
O12 Cs1' 3.277(18) 2_656
O13 Cs2 3.716(7) 3
O14 Cs1' 3.516(18) 3
O15 Cs2 3.126(6) 3
O15 Cs1' 3.558(17) 3
O17 Cs3 3.128(7) 2_666
O17 Cs1 3.189(7) .
O17 Cs2 3.555(8) 5_677
O19 Cs3 2.984(7) 1_565
O19 Cs3 3.153(7) 2_666
O21 Cs2 3.182(7) 5_677
O21 Cs3 3.548(7) 2_666
C3 C4 1.541(10) .
C7 C8 1.524(11) .
C11 C12 1.525(11) .
Cs1 O6W 3.007(8) .
Cs1 O5W 3.109(9) 2_666
Cs1 O3W 3.135(9) .
Cs1 O3W 3.294(9) 5_677
Cs1 O4W 3.700(10) 2_666
Cs1 Cs3 4.3373(11) 2_666
Cs1 Cs2 4.9044(10) .
Cs1 Cs2 5.0108(11) 5_677
Cs1' O12 3.277(18) 2_656
Cs1' O5W 3.285(19) 2_666
Cs1' O1 3.310(19) 2_656
Cs1' O2W 3.38(2) 3_455
Cs1' O14 3.516(17) 3_445
Cs1' O6W' 3.52(2) .
Cs1' O15 3.558(17) 3_445
Cs1' S4 3.804(16) 3_445
Cs1' Cs2 4.779(16) .
Cs2 O15 3.126(6) 3_445
Cs2 O9 3.161(7) 5_667
Cs2 O21 3.182(7) 5_677
Cs2 O5 3.255(7) 5_667
Cs2 O3W 3.365(9) .
Cs2 O17 3.555(8) 5_677
Cs2 O13 3.716(7) 3_445
Cs3 O19 2.983(7) 1_545
Cs3 O6 2.992(7) 2_656
Cs3 O4W 3.053(10) .
Cs3 O5W 3.081(9) .
Cs3 O17 3.128(7) 2_646
Cs3 O19 3.153(7) 2_646
Cs3 O5 3.323(7) 2_656
Cs3 O21 3.548(7) 2_646
Cs3 S2 3.683(2) 2_656
Cs3 S6 3.895(2) 2_646
Cs3 Cs1 4.3373(11) 2_646
Cs3' O5W 3.186(18) .
O2W Cs1' 3.38(2) 3_545
O3W Cs1 3.294(9) 5_677
O4W Cs1 3.700(10) 2_646
O5W Cs1 3.109(9) 2_646
O5W Cs1' 3.285(19) 2_646
O7W' O7W' 1.24(4) 2_656

loop_
_geom_torsion_atom_site_label_1
_geom_torsion_atom_site_label_2
_geom_torsion_atom_site_label_3
_geom_torsion_atom_site_label_4
_geom_torsion
_geom_torsion_site_symmetry_1
_geom_torsion_site_symmetry_4
C1 N1 N2 C2 -1.2(8) . .
Fe1 N1 N2 C2 176.3(5) . .
C1 N1 N2 Fe2 172.7(5) . .
Fe1 N1 N2 Fe2 -9.8(8) . .
C5 N4 N5 C6 0.1(8) . .
Fe2 N4 N5 C6 178.2(5) . .
C5 N4 N5 Fe1 179.7(5) . .
Fe2 N4 N5 Fe1 -2.2(8) . .
C9 N7 N8 C10 -0.5(8) . .
Fe2 N7 N8 C10 -174.8(5) . .
C9 N7 N8 Fe1 -170.8(5) . 7_667
Fe2 N7 N8 Fe1 14.9(8) . 7_667
O6 S2 O4 Cs1 -111.3(7) . .
O5 S2 O4 Cs1 117.3(7) . .
C4 S2 O4 Cs1 0.8(8) . .
Cs3 S2 O4 Cs1 -165.5(3) 2_656 .
Cs2 S2 O4 Cs1 93.6(7) . .
O6 S2 O4 Cs2 155.1(3) . .
O5 S2 O4 Cs2 23.7(4) . .
C4 S2 O4 Cs2 -92.8(3) . .
Cs3 S2 O4 Cs2 100.9(4) 2_656 .
O6 S2 O5 Cs2 89.9(6) . 5_667
O4 S2 O5 Cs2 -140.4(5) . 5_667
C4 S2 O5 Cs2 -23.9(7) . 5_667
Cs3 S2 O5 Cs2 83.4(5) 2_656 5_667
Cs2 S2 O5 Cs2 -110.9(6) . 5_667
O6 S2 O5 Cs2 -159.2(3) . .
O4 S2 O5 Cs2 -29.6(5) . .
C4 S2 O5 Cs2 87.0(4) . .
Cs3 S2 O5 Cs2 -165.7(3) 2_656 .
O6 S2 O5 Cs3 6.5(4) . 2_656
O4 S2 O5 Cs3 136.1(3) . 2_656
C4 S2 O5 Cs3 -107.3(3) . 2_656
Cs2 S2 O5 Cs3 165.7(3) . 2_656
O4 S2 O6 Cs3 -138.1(4) . 2_656
O5 S2 O6 Cs3 -7.5(5) . 2_656
C4 S2 O6 Cs3 107.9(3) . 2_656
Cs2 S2 O6 Cs3 -50.7(8) . 2_656
O7 S1 O8 Cs1 97.0(6) . .
O9 S1 O8 Cs1 -133.6(5) . .
C4 S1 O8 Cs1 -16.9(7) . .
Cs2 S1 O8 Cs1 -111.3(6) . .
O7 S1 O8 Cs2 -151.7(3) . .
O9 S1 O8 Cs2 -22.4(4) . .
C4 S1 O8 Cs2 94.3(3) . .
O7 S1 O9 Cs2 -104.7(6) . 5_667
O8 S1 O9 Cs2 126.2(6) . 5_667
C4 S1 O9 Cs2 9.5(7) . 5_667
Cs2 S1 O9 Cs2 102.9(6) . 5_667
O7 S1 O9 Cs2 152.4(3) . .
O8 S1 O9 Cs2 23.3(4) . .
C4 S1 O9 Cs2 -93.4(3) . .
O11 S3 O12 Cs1' -179.4(6) . 2_656
O10 S3 O12 Cs1' 50.9(7) . 2_656
C8 S3 O12 Cs1' -64.6(6) . 2_656
O14 S4 O13 Cs2 -139.8(3) . 3
O15 S4 O13 Cs2 -9.0(3) . 3
C8 S4 O13 Cs2 102.8(3) . 3
Cs1' S4 O13 Cs2 -75.4(3) 3 3
O15 S4 O14 Cs1' -53.3(5) . 3
O13 S4 O14 Cs1' 77.1(5) . 3
C8 S4 O14 Cs1' -165.8(4) . 3
Cs2 S4 O14 Cs1' -8.4(6) 3 3
O14 S4 O15 Cs2 142.8(3) . 3
O13 S4 O15 Cs2 11.9(4) . 3
C8 S4 O15 Cs2 -102.1(4) . 3
Cs1' S4 O15 Cs2 90.4(4) 3 3
O14 S4 O15 Cs1' 52.4(5) . 3
O13 S4 O15 Cs1' -78.4(4) . 3
C8 S4 O15 Cs1' 167.5(4) . 3
Cs2 S4 O15 Cs1' -90.4(4) 3 3
O16 S5 O17 Cs3 -44.5(6) . 2_666
O18 S5 O17 Cs3 -173.0(4) . 2_666
C12 S5 O17 Cs3 73.1(6) . 2_666
Cs1 S5 O17 Cs3 -116.3(7) . 2_666
O16 S5 O17 Cs1 71.8(5) . .
O18 S5 O17 Cs1 -56.7(5) . .
C12 S5 O17 Cs1 -170.6(3) . .
O16 S5 O17 Cs2 -162.4(4) . 5_677
O18 S5 O17 Cs2 69.2(5) . 5_677
C12 S5 O17 Cs2 -44.8(5) . 5_677
Cs1 S5 O17 Cs2 125.8(6) . 5_677
O21 S6 O19 Cs3 141.1(8) . 1_565
O20 S6 O19 Cs3 10.1(10) . 1_565
C12 S6 O19 Cs3 -104.0(9) . 1_565
Cs3 S6 O19 Cs3 157.1(11) 2_666 1_565
O21 S6 O19 Cs3 -16.1(5) . 2_666
O20 S6 O19 Cs3 -147.0(3) . 2_666
C12 S6 O19 Cs3 98.9(4) . 2_666
O19 S6 O21 Cs2 92.6(7) . 5_677
O20 S6 O21 Cs2 -137.4(6) . 5_677
C12 S6 O21 Cs2 -23.3(8) . 5_677
Cs3 S6 O21 Cs2 79.2(6) 2_666 5_677
O19 S6 O21 Cs3 13.4(4) . 2_666
O20 S6 O21 Cs3 143.4(3) . 2_666
C12 S6 O21 Cs3 -102.5(3) . 2_666
N2 N1 C1 N3 0.3(8) . .
Fe1 N1 C1 N3 -176.8(5) . .
C2 N3 C1 N1 0.7(8) . .
C3 N3 C1 N1 -176.6(7) . .
N1 N2 C2 N3 1.6(8) . .
Fe2 N2 C2 N3 -172.7(5) . .
C1 N3 C2 N2 -1.4(8) . .
C3 N3 C2 N2 176.0(6) . .
C2 N3 C3 C4 -82.2(9) . .
C1 N3 C3 C4 94.7(9) . .
N3 C3 C4 S1 95.8(7) . .
N3 C3 C4 S2 -136.7(6) . .
O7 S1 C4 C3 -52.8(6) . .
O9 S1 C4 C3 -173.2(6) . .
O8 S1 C4 C3 67.1(6) . .
Cs2 S1 C4 C3 128.7(5) . .
O7 S1 C4 S2 -177.0(4) . .
O9 S1 C4 S2 62.6(5) . .
O8 S1 C4 S2 -57.0(5) . .
Cs2 S1 C4 S2 4.6(5) . .
O6 S2 C4 C3 57.6(6) . .
O4 S2 C4 C3 -59.9(6) . .
O5 S2 C4 C3 179.1(5) . .
Cs3 S2 C4 C3 110.6(5) 2_656 .
Cs2 S2 C4 C3 -130.7(5) . .
O6 S2 C4 S1 -176.0(4) . .
O4 S2 C4 S1 66.4(6) . .
O5 S2 C4 S1 -54.6(6) . .
Cs3 S2 C4 S1 -123.0(4) 2_656 .
Cs2 S2 C4 S1 -4.4(4) . .
N5 N4 C5 N6 -0.4(8) . .
Fe2 N4 C5 N6 -178.5(5) . .
C6 N6 C5 N4 0.4(8) . .
C7 N6 C5 N4 177.3(7) . .
N4 N5 C6 N6 0.1(9) . .
Fe1 N5 C6 N6 -179.3(5) . .
C5 N6 C6 N5 -0.4(9) . .
C7 N6 C6 N5 -176.8(7) . .
C6 N6 C7 C8 68.0(10) . .
C5 N6 C7 C8 -108.0(8) . .
N6 C7 C8 S3 47.9(8) . .
N6 C7 C8 S4 172.9(5) . .
O11 S3 C8 C7 41.1(7) . .
O10 S3 C8 C7 162.4(6) . .
O12 S3 C8 C7 -78.9(6) . .
O11 S3 C8 S4 -81.2(5) . .
O10 S3 C8 S4 40.1(5) . .
O12 S3 C8 S4 158.8(4) . .
O14 S4 C8 C7 164.7(5) . .
O15 S4 C8 C7 45.0(6) . .
O13 S4 C8 C7 -73.5(6) . .
Cs1' S4 C8 C7 99.1(15) 3 .
Cs2 S4 C8 C7 -1.2(6) 3 .
O14 S4 C8 S3 -70.9(5) . .
O15 S4 C8 S3 169.4(4) . .
O13 S4 C8 S3 50.9(5) . .
Cs1' S4 C8 S3 -136.5(13) 3 .
Cs2 S4 C8 S3 123.2(4) 3 .
N8 N7 C9 N9 -0.2(8) . .
Fe2 N7 C9 N9 174.2(5) . .
C10 N9 C9 N7 0.7(8) . .
C11 N9 C9 N7 179.5(7) . .
N7 N8 C10 N9 0.9(9) . .
Fe1 N8 C10 N9 170.1(5) 7_667 .
C9 N9 C10 N8 -1.0(9) . .
C11 N9 C10 N8 -179.7(7) . .
C9 N9 C11 C12 117.1(8) . .
C10 N9 C11 C12 -64.4(10) . .
N9 C11 C12 S5 -57.9(8) . .
N9 C11 C12 S6 175.0(5) . .
O17 S5 C12 C11 -165.6(6) . .
O16 S5 C12 C11 -43.6(7) . .
O18 S5 C12 C11 74.6(6) . .
Cs1 S5 C12 C11 -177.6(3) . .
O17 S5 C12 S6 -40.5(5) . .
O16 S5 C12 S6 81.5(5) . .
O18 S5 C12 S6 -160.3(4) . .
Cs1 S5 C12 S6 -52.5(7) . .
O21 S6 C12 C11 -153.8(6) . .
O19 S6 C12 C11 85.8(6) . .
O20 S6 C12 C11 -33.3(6) . .
Cs3 S6 C12 C11 137.7(5) 2_666 .
O21 S6 C12 S5 78.9(5) . .
O19 S6 C12 S5 -41.5(5) . .
O20 S6 C12 S5 -160.6(4) . .
Cs3 S6 C12 S5 10.4(4) 2_666 .
